data_4107610
loop_
_publ_author_name
'Nicole A. Ketterer'
'Hongjun Fan'
'Karen J. Blackmore'
'Xiaofan Yang'
'Joseph W. Ziller'
'Mu-Hyun Baik'
'Alan F. Heyduk'

_publ_section_title
;
 \p.-\p. Bonding Interactions Generated by Halogen Oxidation of
 Zirconium(IV) Redox-Active Ligand Complexes
;
_journal_name_full 'Journal of the American Chemical Society'
_journal_page_first 4364
_journal_page_last 4374
_journal_paper_doi 10.1021/ja077337m
_journal_volume 130
_journal_year 2008
_chemical_formula_sum 'C36 H60 N4 O Zr'
_chemical_formula_weight 656.10
_chemical_name_systematic
; 
 ? 
;
_space_group_IT_number 15
_symmetry_cell_setting monoclinic
_symmetry_space_group_name_Hall '-C 2yc'
_symmetry_space_group_name_H-M 'C 1 2/c 1'
_atom_sites_solution_hydrogens difmap
_atom_sites_solution_primary direct
_atom_sites_solution_secondary difmap
_audit_creation_method SHELXTL
_cell_angle_alpha 90.00
_cell_angle_beta 122.277(2)
_cell_angle_gamma 90.00
_cell_formula_units_Z 8
_cell_length_a 29.745(5)
_cell_length_b 14.043(2)
_cell_length_c 20.461(3)
_cell_measurement_temperature 163(2)
_cell_volume 7226.1(19)
_computing_cell_refinement 'Bruker SMART/SAINT'
_computing_data_collection 'Bruker SMART'
_computing_data_reduction 'Bruker SAINT'
_computing_molecular_graphics 'Bruker SHELXTL'
_computing_publication_material 'Bruker SHELXTL'
_computing_structure_refinement 'Bruker SHELXTL'
_computing_structure_solution 'Bruker SHELXTL'
_diffrn_ambient_temperature 163(2)
_diffrn_measured_fraction_theta_full 0.977
_diffrn_measured_fraction_theta_max 0.977
_diffrn_measurement_device_type 'CCD area detector'
_diffrn_measurement_method 'omega scans'
_diffrn_radiation_monochromator graphite
_diffrn_radiation_source 'sealed tube'
_diffrn_radiation_type MoK\a
_diffrn_radiation_wavelength 0.71073
_diffrn_reflns_av_R_equivalents 0.0436
_diffrn_reflns_av_sigmaI/netI 0.0409
_diffrn_reflns_limit_h_max 38
_diffrn_reflns_limit_h_min -39
_diffrn_reflns_limit_k_max 18
_diffrn_reflns_limit_k_min -18
_diffrn_reflns_limit_l_max 27
_diffrn_reflns_limit_l_min -27
_diffrn_reflns_number 38238
_diffrn_reflns_theta_full 28.39
_diffrn_reflns_theta_max 28.39
_diffrn_reflns_theta_min 1.62
_diffrn_standards_decay_% '< 1.0'
_diffrn_standards_interval_count 'initial 50 frames recollected'
_diffrn_standards_number '50 frames'
_exptl_absorpt_coefficient_mu 0.336
_exptl_absorpt_correction_T_max 0.9545
_exptl_absorpt_correction_T_min 0.9060
_exptl_absorpt_correction_type multi-scan
_exptl_absorpt_process_details 'Bruker SADABS'
_exptl_crystal_colour yellow/orange
_exptl_crystal_density_diffrn 1.206
_exptl_crystal_density_meas ?
_exptl_crystal_description prism
_exptl_crystal_F_000 2816
_exptl_crystal_size_max 0.30
_exptl_crystal_size_mid 0.18
_exptl_crystal_size_min 0.14
_refine_diff_density_max 0.449
_refine_diff_density_min -0.365
_refine_diff_density_rms 0.061
_refine_ls_extinction_method none
_refine_ls_goodness_of_fit_ref 1.053
_refine_ls_hydrogen_treatment refall
_refine_ls_matrix_type full
_refine_ls_number_parameters 619
_refine_ls_number_reflns 8840
_refine_ls_number_restraints 0
_refine_ls_restrained_S_all 1.053
_refine_ls_R_factor_all 0.0555
_refine_ls_R_factor_gt 0.0314
_refine_ls_shift/su_max 0.001
_refine_ls_shift/su_mean 0.000
_refine_ls_structure_factor_coef Fsqd
_refine_ls_weighting_details 'calc w=1/[\s^2^(Fo^2^)+(0.0303P)^2^+6.5809P] where P=(Fo^2^+2Fc^2^)/3'
_refine_ls_weighting_scheme calc
_refine_ls_wR_factor_gt 0.0673
_refine_ls_wR_factor_ref 0.0778
_reflns_number_gt 6663
_reflns_number_total 8840
_reflns_threshold_expression >2sigma(I)
_cod_data_source_file ja077337m-file003.cif
_cod_data_source_block afh9
_cod_depositor_comments
;
The following automatic conversions were performed:

'_exptl_crystal_density_meas' value 'n/a' was changed to '?' - the
value is perceived as not measured.

Automatic conversion script
Id: cif_fix_values 3008 2015-01-20 13:52:24Z robertas 
;
_cod_original_cell_volume 7226.3(19)
_cod_database_code 4107610

loop_
_symmetry_equiv_pos_as_xyz
'x, y, z'
'-x, y, -z+1/2'
'x+1/2, y+1/2, z'
'-x+1/2, y+1/2, -z+1/2'
'-x, -y, -z'
'x, -y, z-1/2'
'-x+1/2, -y+1/2, -z'
'x+1/2, -y+1/2, z-1/2'

loop_
_atom_site_label
_atom_site_type_symbol
_atom_site_fract_x
_atom_site_fract_y
_atom_site_fract_z
_atom_site_U_iso_or_equiv
_atom_site_adp_type
_atom_site_occupancy
_atom_site_symmetry_multiplicity
_atom_site_calc_flag
Zr1 Zr 0.385097(7) 0.301849(12) 0.415384(10) 0.01700(5) Uani 1 1 d
O1 O 0.38616(5) 0.45661(9) 0.38261(8) 0.0256(3) Uani 1 1 d
N1 N 0.32328(6) 0.28755(10) 0.29693(9) 0.0202(3) Uani 1 1 d
N2 N 0.33014(6) 0.22471(11) 0.42519(9) 0.0208(3) Uani 1 1 d
N3 N 0.45186(6) 0.22015(10) 0.45189(9) 0.0195(3) Uani 1 1 d
N4 N 0.43419(6) 0.34972(11) 0.53381(9) 0.0199(3) Uani 1 1 d
C1 C 0.27691(7) 0.29652(13) 0.29908(11) 0.0219(4) Uani 1 1 d
C2 C 0.28034(7) 0.26171(13) 0.36761(11) 0.0221(4) Uani 1 1 d
C3 C 0.23614(8) 0.27156(15) 0.37446(13) 0.0300(5) Uani 1 1 d
C4 C 0.18970(8) 0.31466(15) 0.31687(14) 0.0339(5) Uani 1 1 d
C5 C 0.18669(8) 0.34964(15) 0.25164(14) 0.0332(5) Uani 1 1 d
C6 C 0.22966(8) 0.34127(14) 0.24310(13) 0.0282(4) Uani 1 1 d
C7 C 0.32047(8) 0.30134(14) 0.22411(11) 0.0224(4) Uani 1 1 d
C8 C 0.30351(8) 0.21516(14) 0.16858(12) 0.0295(4) Uani 1 1 d
C9 C 0.33956(14) 0.12914(18) 0.21019(16) 0.0496(7) Uani 1 1 d
C10 C 0.31107(12) 0.2446(2) 0.10326(14) 0.0415(6) Uani 1 1 d
C11 C 0.24594(13) 0.1893(3) 0.1348(2) 0.0655(10) Uani 1 1 d
C12 C 0.33583(8) 0.16350(14) 0.48644(11) 0.0227(4) Uani 1 1 d
C13 C 0.32779(8) 0.05640(14) 0.46734(12) 0.0272(4) Uani 1 1 d
C14 C 0.36639(10) 0.02242(16) 0.44482(15) 0.0337(5) Uani 1 1 d
C15 C 0.33922(13) 0.0053(2) 0.54071(18) 0.0498(7) Uani 1 1 d
C16 C 0.27089(10) 0.03591(18) 0.40163(17) 0.0423(6) Uani 1 1 d
C17 C 0.47872(7) 0.20557(13) 0.53255(10) 0.0190(4) Uani 1 1 d
C18 C 0.46852(7) 0.27328(13) 0.57555(11) 0.0195(4) Uani 1 1 d
C19 C 0.49350(8) 0.25837(15) 0.65541(11) 0.0254(4) Uani 1 1 d
C20 C 0.52794(8) 0.18269(15) 0.69283(12) 0.0285(4) Uani 1 1 d
C21 C 0.53791(8) 0.11835(15) 0.65111(12) 0.0282(4) Uani 1 1 d
C22 C 0.51326(8) 0.12957(14) 0.57183(12) 0.0241(4) Uani 1 1 d
C23 C 0.46676(8) 0.16317(14) 0.40647(12) 0.0245(4) Uani 1 1 d
C24 C 0.50779(8) 0.20956(15) 0.39200(12) 0.0294(4) Uani 1 1 d
C25 C 0.52386(12) 0.1341(2) 0.35450(16) 0.0475(7) Uani 1 1 d
C26 C 0.55639(10) 0.2446(2) 0.46698(15) 0.0406(6) Uani 1 1 d
C27 C 0.48152(10) 0.29295(18) 0.33608(15) 0.0384(5) Uani 1 1 d
C28 C 0.43577(8) 0.43272(14) 0.57822(12) 0.0238(4) Uani 1 1 d
C29 C 0.38924(8) 0.44628(13) 0.59091(11) 0.0236(4) Uani 1 1 d
C30 C 0.40156(11) 0.53419(16) 0.64193(16) 0.0381(6) Uani 1 1 d
C31 C 0.33763(10) 0.4629(2) 0.51294(14) 0.0389(6) Uani 1 1 d
C32 C 0.38254(9) 0.36126(15) 0.63127(13) 0.0285(4) Uani 1 1 d
C33 C 0.33774(8) 0.50916(14) 0.32697(13) 0.0295(5) Uani 1 1 d
C34 C 0.35573(10) 0.60989(17) 0.33189(18) 0.0454(6) Uani 1 1 d
C35 C 0.41136(10) 0.59920(19) 0.34974(16) 0.0436(6) Uani 1 1 d
C36 C 0.43261(8) 0.51744(15) 0.40613(13) 0.0295(5) Uani 1 1 d
H3 H 0.2380(8) 0.2485(15) 0.4189(12) 0.024(5) Uiso 1 1 d
H4 H 0.1615(9) 0.3201(16) 0.3238(13) 0.036(6) Uiso 1 1 d
H5 H 0.1556(9) 0.3789(16) 0.2124(13) 0.038(6) Uiso 1 1 d
H6 H 0.2270(8) 0.3641(15) 0.1979(13) 0.031(6) Uiso 1 1 d
H7A H 0.3562(8) 0.3210(14) 0.2379(11) 0.022(5) Uiso 1 1 d
H7B H 0.2970(7) 0.3554(14) 0.1956(11) 0.017(5) Uiso 1 1 d
H9A H 0.3352(11) 0.1154(19) 0.2532(17) 0.062(9) Uiso 1 1 d
H9B H 0.3260(11) 0.075(2) 0.1749(17) 0.067(9) Uiso 1 1 d
H9C H 0.3799(15) 0.143(3) 0.228(2) 0.106(13) Uiso 1 1 d
H10A H 0.2988(10) 0.1932(17) 0.0658(15) 0.044(7) Uiso 1 1 d
H10B H 0.2919(11) 0.302(2) 0.0796(17) 0.062(9) Uiso 1 1 d
H10C H 0.3494(11) 0.258(2) 0.1235(16) 0.058(8) Uiso 1 1 d
H11A H 0.2406(11) 0.1692(19) 0.1747(17) 0.055(8) Uiso 1 1 d
H11B H 0.2345(12) 0.135(2) 0.1002(19) 0.085(10) Uiso 1 1 d
H11C H 0.2227(12) 0.240(2) 0.1085(18) 0.070(11) Uiso 1 1 d
H12A H 0.3716(8) 0.1724(13) 0.5299(11) 0.017(5) Uiso 1 1 d
H12B H 0.3122(8) 0.1832(13) 0.5032(11) 0.018(5) Uiso 1 1 d
H14A H 0.4026(9) 0.0340(16) 0.4845(13) 0.035(6) Uiso 1 1 d
H14B H 0.3597(9) 0.0533(16) 0.3982(14) 0.035(6) Uiso 1 1 d
H14C H 0.3620(9) -0.0469(18) 0.4337(14) 0.046(7) Uiso 1 1 d
H15A H 0.3370(10) -0.059(2) 0.5317(14) 0.049(7) Uiso 1 1 d
H15B H 0.3132(11) 0.0240(19) 0.5536(16) 0.058(8) Uiso 1 1 d
H15C H 0.3759(11) 0.0192(19) 0.5857(16) 0.056(8) Uiso 1 1 d
H16A H 0.2655(9) -0.0310(18) 0.3909(13) 0.042(7) Uiso 1 1 d
H16B H 0.2436(10) 0.0596(18) 0.4130(14) 0.048(7) Uiso 1 1 d
H16C H 0.2642(10) 0.0657(18) 0.3525(15) 0.047(7) Uiso 1 1 d
H19 H 0.4877(9) 0.3014(16) 0.6855(13) 0.037(6) Uiso 1 1 d
H20 H 0.5435(8) 0.1752(14) 0.7461(13) 0.023(5) Uiso 1 1 d
H21 H 0.5608(9) 0.0645(16) 0.6758(13) 0.034(6) Uiso 1 1 d
H22 H 0.5210(8) 0.0861(15) 0.5446(12) 0.027(5) Uiso 1 1 d
H23A H 0.4800(7) 0.1012(14) 0.4293(11) 0.018(5) Uiso 1 1 d
H23B H 0.4359(8) 0.1517(14) 0.3580(12) 0.024(5) Uiso 1 1 d
H25A H 0.4924(10) 0.1071(17) 0.3069(15) 0.042(7) Uiso 1 1 d
H25B H 0.5422(10) 0.082(2) 0.3904(16) 0.054(8) Uiso 1 1 d
H25C H 0.5499(10) 0.1603(18) 0.3420(15) 0.052(7) Uiso 1 1 d
H26A H 0.5468(10) 0.2923(17) 0.4934(14) 0.043(7) Uiso 1 1 d
H26B H 0.5746(10) 0.1914(18) 0.5018(15) 0.046(7) Uiso 1 1 d
H26C H 0.5812(10) 0.2720(19) 0.4554(15) 0.052(8) Uiso 1 1 d
H27A H 0.4677(10) 0.3416(18) 0.3559(14) 0.048(7) Uiso 1 1 d
H27B H 0.4522(10) 0.2724(17) 0.2859(15) 0.042(7) Uiso 1 1 d
H27C H 0.5076(10) 0.3273(18) 0.3272(15) 0.053(8) Uiso 1 1 d
H28A H 0.4694(9) 0.4367(15) 0.6313(13) 0.031(6) Uiso 1 1 d
H28B H 0.4364(8) 0.4908(15) 0.5504(12) 0.027(5) Uiso 1 1 d
H30A H 0.3728(9) 0.5455(16) 0.6502(13) 0.040(6) Uiso 1 1 d
H30B H 0.4352(10) 0.5285(17) 0.6927(15) 0.045(7) Uiso 1 1 d
H30C H 0.4030(9) 0.5904(19) 0.6173(14) 0.046(7) Uiso 1 1 d
H31A H 0.3272(9) 0.4039(18) 0.4811(14) 0.043(7) Uiso 1 1 d
H31B H 0.3088(10) 0.4787(18) 0.5201(14) 0.049(7) Uiso 1 1 d
H31C H 0.3412(10) 0.513(2) 0.4865(16) 0.056(8) Uiso 1 1 d
H32A H 0.4132(9) 0.3532(15) 0.6842(14) 0.032(6) Uiso 1 1 d
H32B H 0.3787(8) 0.3035(15) 0.6046(12) 0.028(6) Uiso 1 1 d
H32C H 0.3510(10) 0.3706(17) 0.6335(14) 0.043(7) Uiso 1 1 d
H33A H 0.3247(8) 0.4844(15) 0.2769(13) 0.030(6) Uiso 1 1 d
H33B H 0.3111(9) 0.4971(16) 0.3394(13) 0.037(6) Uiso 1 1 d
H34A H 0.3574(13) 0.650(2) 0.381(2) 0.091(11) Uiso 1 1 d
H34B H 0.3318(10) 0.6405(18) 0.2811(15) 0.049(7) Uiso 1 1 d
H35A H 0.4338(11) 0.656(2) 0.3715(16) 0.066(9) Uiso 1 1 d
H35B H 0.4099(11) 0.577(2) 0.3012(18) 0.074(10) Uiso 1 1 d
H36A H 0.4583(10) 0.4800(18) 0.4039(15) 0.052(8) Uiso 1 1 d
H36B H 0.4457(9) 0.5390(17) 0.4577(14) 0.043(7) Uiso 1 1 d

loop_
_atom_site_aniso_label
_atom_site_aniso_U_11
_atom_site_aniso_U_22
_atom_site_aniso_U_33
_atom_site_aniso_U_23
_atom_site_aniso_U_13
_atom_site_aniso_U_12
Zr1 0.01687(9) 0.01692(8) 0.01756(9) 0.00079(7) 0.00943(7) -0.00085(7)
O1 0.0198(7) 0.0203(7) 0.0286(7) 0.0055(5) 0.0075(6) -0.0020(5)
N1 0.0216(8) 0.0189(8) 0.0206(8) -0.0002(6) 0.0116(7) -0.0014(6)
N2 0.0210(8) 0.0205(8) 0.0223(8) 0.0003(6) 0.0124(7) -0.0022(6)
N3 0.0203(8) 0.0218(8) 0.0178(8) -0.0006(6) 0.0110(7) 0.0003(6)
N4 0.0211(8) 0.0200(8) 0.0209(8) -0.0008(6) 0.0128(7) 0.0007(6)
C1 0.0208(9) 0.0191(9) 0.0246(9) -0.0025(7) 0.0114(8) -0.0027(7)
C2 0.0220(10) 0.0179(8) 0.0280(10) -0.0010(7) 0.0144(8) -0.0015(7)
C3 0.0304(11) 0.0310(11) 0.0356(12) 0.0007(9) 0.0222(10) -0.0020(8)
C4 0.0243(11) 0.0327(12) 0.0500(14) -0.0010(10) 0.0234(11) 0.0014(8)
C5 0.0212(10) 0.0299(11) 0.0421(13) 0.0039(10) 0.0126(10) 0.0039(8)
C6 0.0249(10) 0.0260(10) 0.0303(11) 0.0028(9) 0.0125(9) 0.0000(8)
C7 0.0216(9) 0.0238(9) 0.0199(9) 0.0000(8) 0.0097(8) -0.0007(8)
C8 0.0323(11) 0.0309(11) 0.0222(10) -0.0067(8) 0.0125(9) -0.0044(8)
C9 0.081(2) 0.0292(12) 0.0332(14) -0.0052(10) 0.0266(15) 0.0028(13)
C10 0.0523(16) 0.0466(15) 0.0244(12) -0.0022(11) 0.0198(12) 0.0057(12)
C11 0.0517(19) 0.081(2) 0.069(2) -0.050(2) 0.0357(18) -0.0355(18)
C12 0.0245(10) 0.0250(9) 0.0218(10) -0.0010(8) 0.0146(9) -0.0050(8)
C13 0.0298(11) 0.0221(10) 0.0323(11) 0.0021(8) 0.0183(9) -0.0031(8)
C14 0.0364(13) 0.0249(11) 0.0430(14) 0.0003(10) 0.0233(12) 0.0008(9)
C15 0.067(2) 0.0372(15) 0.0610(19) 0.0188(13) 0.0445(17) 0.0036(13)
C16 0.0345(13) 0.0284(12) 0.0587(17) -0.0139(11) 0.0214(13) -0.0115(10)
C17 0.0165(8) 0.0226(9) 0.0191(9) 0.0001(7) 0.0103(7) -0.0024(7)
C18 0.0160(9) 0.0222(9) 0.0211(9) -0.0009(7) 0.0105(8) -0.0031(7)
C19 0.0242(10) 0.0332(11) 0.0204(10) -0.0025(8) 0.0131(9) -0.0010(8)
C20 0.0233(10) 0.0418(12) 0.0175(10) 0.0047(9) 0.0090(8) 0.0033(8)
C21 0.0226(10) 0.0311(11) 0.0277(11) 0.0074(9) 0.0112(9) 0.0047(8)
C22 0.0229(10) 0.0249(10) 0.0256(10) 0.0010(8) 0.0137(9) 0.0032(8)
C23 0.0298(11) 0.0234(10) 0.0211(10) -0.0024(8) 0.0141(9) 0.0023(8)
C24 0.0307(11) 0.0360(12) 0.0293(11) 0.0050(9) 0.0212(9) 0.0072(9)
C25 0.0555(17) 0.0613(17) 0.0424(15) 0.0093(13) 0.0374(15) 0.0226(14)
C26 0.0316(13) 0.0563(16) 0.0403(14) 0.0059(12) 0.0235(12) -0.0038(11)
C27 0.0406(14) 0.0410(13) 0.0407(14) 0.0117(11) 0.0264(12) 0.0053(11)
C28 0.0292(11) 0.0218(10) 0.0264(10) -0.0034(8) 0.0190(9) -0.0029(8)
C29 0.0275(10) 0.0219(9) 0.0273(10) -0.0026(8) 0.0186(9) 0.0010(7)
C30 0.0537(16) 0.0261(11) 0.0535(16) -0.0106(11) 0.0412(15) -0.0038(10)
C31 0.0331(13) 0.0501(15) 0.0365(13) 0.0041(12) 0.0205(11) 0.0154(11)
C32 0.0321(12) 0.0283(11) 0.0355(12) -0.0037(9) 0.0249(11) -0.0023(9)
C33 0.0222(10) 0.0244(10) 0.0309(12) 0.0052(9) 0.0067(9) 0.0006(8)
C34 0.0335(13) 0.0269(12) 0.0616(18) 0.0142(11) 0.0159(13) 0.0025(9)
C35 0.0407(14) 0.0448(14) 0.0415(14) 0.0085(11) 0.0194(12) -0.0116(11)
C36 0.0224(10) 0.0305(11) 0.0334(12) -0.0012(9) 0.0134(10) -0.0058(8)

loop_
_atom_type_symbol
_atom_type_description
_atom_type_scat_dispersion_real
_atom_type_scat_dispersion_imag
_atom_type_scat_source
C C 0.0033 0.0016 'International Tables Vol C Tables 4.2.6.8 and 6.1.1.4'
H H 0.0000 0.0000 'International Tables Vol C Tables 4.2.6.8 and 6.1.1.4'
N N 0.0061 0.0033 'International Tables Vol C Tables 4.2.6.8 and 6.1.1.4'
O O 0.0106 0.0060 'International Tables Vol C Tables 4.2.6.8 and 6.1.1.4'
Zr Zr -2.9673 0.5597 'International Tables Vol C Tables 4.2.6.8 and 6.1.1.4'

loop_
_geom_angle_atom_site_label_1
_geom_angle_atom_site_label_2
_geom_angle_atom_site_label_3
_geom_angle
N3 Zr1 N2 109.51(6)
N3 Zr1 N1 116.10(6)
N2 Zr1 N1 79.24(6)
N3 Zr1 N4 79.82(6)
N2 Zr1 N4 98.66(6)
N1 Zr1 N4 163.83(6)
N3 Zr1 O1 118.43(5)
N2 Zr1 O1 131.83(5)
N1 Zr1 O1 83.93(5)
N4 Zr1 O1 85.77(5)
C36 O1 C33 108.83(14)
C36 O1 Zr1 128.03(11)
C33 O1 Zr1 122.97(11)
C1 N1 C7 119.77(15)
C1 N1 Zr1 102.75(11)
C7 N1 Zr1 133.86(12)
C2 N2 C12 121.68(15)
C2 N2 Zr1 105.02(11)
C12 N2 Zr1 131.50(12)
C17 N3 C23 119.24(15)
C17 N3 Zr1 109.83(11)
C23 N3 Zr1 129.45(12)
C18 N4 C28 117.19(15)
C18 N4 Zr1 106.20(11)
C28 N4 Zr1 136.22(12)
C6 C1 N1 125.88(18)
C6 C1 C2 117.91(17)
N1 C1 C2 116.08(16)
C6 C1 Zr1 151.45(13)
N1 C1 Zr1 47.87(8)
C2 C1 Zr1 74.29(10)
C3 C2 N2 125.16(18)
C3 C2 C1 118.86(18)
N2 C2 C1 115.88(16)
C3 C2 Zr1 151.64(14)
N2 C2 Zr1 45.65(8)
C1 C2 Zr1 75.89(10)
C4 C3 C2 121.3(2)
C5 C4 C3 119.9(2)
C4 C5 C6 120.3(2)
C5 C6 C1 121.7(2)
N1 C7 C8 117.63(16)
C11 C8 C10 109.0(2)
C11 C8 C9 110.5(3)
C10 C8 C9 108.2(2)
C11 C8 C7 111.67(19)
C10 C8 C7 106.75(18)
C9 C8 C7 110.52(18)
N2 C12 C13 115.34(16)
C14 C13 C16 109.57(19)
C14 C13 C15 110.0(2)
C16 C13 C15 109.7(2)
C14 C13 C12 110.04(16)
C16 C13 C12 110.90(17)
C15 C13 C12 106.62(19)
C22 C17 N3 124.42(16)
C22 C17 C18 118.97(17)
N3 C17 C18 116.60(16)
C19 C18 N4 125.46(17)
C19 C18 C17 117.50(17)
N4 C18 C17 117.04(16)
C20 C19 C18 122.15(19)
C21 C20 C19 119.96(19)
C20 C21 C22 119.68(19)
C21 C22 C17 121.73(18)
N3 C23 C24 115.43(16)
C26 C24 C25 110.3(2)
C26 C24 C27 109.7(2)
C25 C24 C27 109.12(19)
C26 C24 C23 111.43(17)
C25 C24 C23 107.15(19)
C27 C24 C23 109.03(17)
N4 C28 C29 117.80(16)
C32 C29 C30 108.39(17)
C32 C29 C31 109.62(19)
C30 C29 C31 109.28(19)
C32 C29 C28 112.41(16)
C30 C29 C28 107.66(17)
C31 C29 C28 109.41(17)
O1 C33 C34 104.77(16)
C33 C34 C35 103.3(2)
C34 C35 C36 102.71(19)
O1 C36 C35 104.80(17)

loop_
_geom_bond_atom_site_label_1
_geom_bond_atom_site_label_2
_geom_bond_distance
Zr1 N3 2.0576(15)
Zr1 N2 2.0583(15)
Zr1 N1 2.1298(15)
Zr1 N4 2.1625(15)
Zr1 O1 2.2797(13)
O1 C36 1.470(2)
O1 C33 1.471(2)
N1 C1 1.409(2)
N1 C7 1.460(2)
N2 C2 1.410(2)
N2 C12 1.453(2)
N3 C17 1.413(2)
N3 C23 1.463(2)
N4 C18 1.412(2)
N4 C28 1.463(2)
C1 C6 1.401(3)
C1 C2 1.436(3)
C2 C3 1.402(3)
C3 C4 1.387(3)
C4 C5 1.379(3)
C5 C6 1.384(3)
C7 C8 1.548(3)
C8 C11 1.509(4)
C8 C10 1.526(3)
C8 C9 1.536(3)
C12 C13 1.540(3)
C13 C14 1.524(3)
C13 C16 1.525(3)
C13 C15 1.529(3)
C17 C22 1.399(3)
C17 C18 1.434(2)
C18 C19 1.403(3)
C19 C20 1.388(3)
C20 C21 1.380(3)
C21 C22 1.387(3)
C23 C24 1.545(3)
C24 C26 1.522(3)
C24 C25 1.527(3)
C24 C27 1.529(3)
C28 C29 1.550(3)
C29 C32 1.524(3)
C29 C30 1.530(3)
C29 C31 1.530(3)
C33 C34 1.497(3)
C34 C35 1.499(4)
C35 C36 1.507(3)

loop_
_geom_torsion_atom_site_label_1
_geom_torsion_atom_site_label_2
_geom_torsion_atom_site_label_3
_geom_torsion_atom_site_label_4
_geom_torsion
N3 Zr1 O1 C36 -21.52(17)
N2 Zr1 O1 C36 152.33(15)
N1 Zr1 O1 C36 -137.98(16)
N4 Zr1 O1 C36 54.49(16)
N3 Zr1 O1 C33 153.10(15)
N2 Zr1 O1 C33 -33.05(18)
N1 Zr1 O1 C33 36.64(15)
N4 Zr1 O1 C33 -130.88(15)
N3 Zr1 N1 C1 144.44(11)
N2 Zr1 N1 C1 37.86(11)
N4 Zr1 N1 C1 -46.1(2)
O1 Zr1 N1 C1 -96.81(11)
N3 Zr1 N1 C7 -58.08(17)
N2 Zr1 N1 C7 -164.67(17)
N4 Zr1 N1 C7 111.4(2)
O1 Zr1 N1 C7 60.67(16)
N3 Zr1 N2 C2 -151.73(11)
N1 Zr1 N2 C2 -37.67(11)
N4 Zr1 N2 C2 126.07(12)
O1 Zr1 N2 C2 34.00(15)
N3 Zr1 N2 C12 43.79(17)
N1 Zr1 N2 C12 157.86(17)
N4 Zr1 N2 C12 -38.40(17)
O1 Zr1 N2 C12 -130.47(15)
N2 Zr1 N3 C17 -68.83(12)
N1 Zr1 N3 C17 -156.14(11)
N4 Zr1 N3 C17 26.83(11)
O1 Zr1 N3 C17 106.31(11)
N2 Zr1 N3 C23 96.92(16)
N1 Zr1 N3 C23 9.61(17)
N4 Zr1 N3 C23 -167.42(16)
O1 Zr1 N3 C23 -87.94(16)
N3 Zr1 N4 C18 -27.24(11)
N2 Zr1 N4 C18 81.18(11)
N1 Zr1 N4 C18 162.38(17)
O1 Zr1 N4 C18 -147.12(11)
N3 Zr1 N4 C28 160.43(18)
N2 Zr1 N4 C28 -91.16(17)
N1 Zr1 N4 C28 -10.0(3)
O1 Zr1 N4 C28 40.54(17)
C7 N1 C1 C6 -17.6(3)
Zr1 N1 C1 C6 143.86(17)
C7 N1 C1 C2 166.70(16)
Zr1 N1 C1 C2 -31.85(17)
C7 N1 C1 Zr1 -161.45(18)
N3 Zr1 C1 C6 -140.6(3)
N2 Zr1 C1 C6 136.4(3)
N1 Zr1 C1 C6 -89.5(3)
N4 Zr1 C1 C6 73.1(3)
O1 Zr1 C1 C6 -8.4(3)
N3 Zr1 C1 N1 -51.14(14)
N2 Zr1 C1 N1 -134.10(13)
N4 Zr1 C1 N1 162.58(10)
O1 Zr1 C1 N1 81.10(11)
N3 Zr1 C1 C2 99.36(12)
N2 Zr1 C1 C2 16.40(10)
N1 Zr1 C1 C2 150.50(17)
N4 Zr1 C1 C2 -46.92(14)
O1 Zr1 C1 C2 -128.39(11)
C12 N2 C2 C3 21.6(3)
Zr1 N2 C2 C3 -144.75(17)
C12 N2 C2 C1 -162.19(16)
Zr1 N2 C2 C1 31.44(18)
C12 N2 C2 Zr1 166.4(2)
C6 C1 C2 C3 1.8(3)
N1 C1 C2 C3 177.82(17)
Zr1 C1 C2 C3 153.83(18)
C6 C1 C2 N2 -174.70(16)
N1 C1 C2 N2 1.4(2)
Zr1 C1 C2 N2 -22.62(13)
C6 C1 C2 Zr1 -152.08(17)
N1 C1 C2 Zr1 23.99(13)
N3 Zr1 C2 C3 121.9(3)
N2 Zr1 C2 C3 83.3(3)
N1 Zr1 C2 C3 -142.3(3)
N4 Zr1 C2 C3 21.8(3)
O1 Zr1 C2 C3 -70.9(3)
N3 Zr1 C2 N2 38.55(15)
N1 Zr1 C2 N2 134.33(13)
N4 Zr1 C2 N2 -61.51(13)
O1 Zr1 C2 N2 -154.29(11)
N3 Zr1 C2 C1 -112.51(11)
N2 Zr1 C2 C1 -151.06(17)
N1 Zr1 C2 C1 -16.73(10)
N4 Zr1 C2 C1 147.43(10)
O1 Zr1 C2 C1 54.65(11)
N2 C2 C3 C4 175.60(19)
C1 C2 C3 C4 -0.5(3)
Zr1 C2 C3 C4 115.3(3)
C2 C3 C4 C5 -0.7(3)
C3 C4 C5 C6 0.5(3)
C4 C5 C6 C1 0.8(3)
N1 C1 C6 C5 -177.58(19)
C2 C1 C6 C5 -1.9(3)
Zr1 C1 C6 C5 -111.3(3)
C1 N1 C7 C8 -84.1(2)
Zr1 N1 C7 C8 121.35(17)
N1 C7 C8 C11 68.4(3)
N1 C7 C8 C10 -172.54(18)
N1 C7 C8 C9 -55.1(3)
C2 N2 C12 C13 87.9(2)
Zr1 N2 C12 C13 -109.80(18)
N2 C12 C13 C14 57.0(2)
N2 C12 C13 C16 -64.4(2)
N2 C12 C13 C15 176.22(19)
C23 N3 C17 C22 -10.8(3)
Zr1 N3 C17 C22 156.59(15)
C23 N3 C17 C18 170.31(16)
Zr1 N3 C17 C18 -22.27(18)
C28 N4 C18 C19 17.5(3)
Zr1 N4 C18 C19 -156.50(16)
C28 N4 C18 C17 -162.25(15)
Zr1 N4 C18 C17 23.71(18)
C22 C17 C18 C19 -0.9(3)
N3 C17 C18 C19 178.02(16)
C22 C17 C18 N4 178.90(16)
N3 C17 C18 N4 -2.2(2)
N4 C18 C19 C20 -178.26(18)
C17 C18 C19 C20 1.5(3)
C18 C19 C20 C21 -1.0(3)
C19 C20 C21 C22 -0.2(3)
C20 C21 C22 C17 0.8(3)
N3 C17 C22 C21 -179.07(18)
C18 C17 C22 C21 -0.2(3)
C17 N3 C23 C24 -94.6(2)
Zr1 N3 C23 C24 100.78(19)
N3 C23 C24 C26 51.1(2)
N3 C23 C24 C25 171.94(18)
N3 C23 C24 C27 -70.1(2)
C18 N4 C28 C29 -104.8(2)
Zr1 N4 C28 C29 66.9(2)
N4 C28 C29 C32 57.8(2)
N4 C28 C29 C30 177.12(18)
N4 C28 C29 C31 -64.2(2)
C36 O1 C33 C34 -12.5(2)
Zr1 O1 C33 C34 171.93(16)
O1 C33 C34 C35 32.4(3)
C33 C34 C35 C36 -39.7(3)
C33 O1 C36 C35 -12.2(2)
Zr1 O1 C36 C35 163.02(15)
C34 C35 C36 O1 32.0(3)
